data_2226528
loop_
_publ_author_name
'Yang, Yong-le'
'Fu, Xue-qun'

_publ_section_title
;
 4-Methoxyanilinium hexafluorophosphate monohydrate
;
_journal_coeditor_code IM2206
_journal_issue 7
_journal_name_full 'Acta Crystallographica Section E'
_journal_page_first o1726
_journal_paper_doi 10.1107/S1600536810022348
_journal_volume 66
_journal_year 2010
_chemical_formula_iupac 'C7 H10 N O +, P F6 -, H2 O'
_chemical_formula_moiety 'C7 H10 N O +, F6 P -, H2 O'
_chemical_formula_sum 'C7 H12 F6 N O2 P'
_chemical_formula_weight 287.15
_chemical_name_systematic
;
4-Methoxyanilinium hexafluorophosphate monohydrate
;
_space_group_IT_number 14
_symmetry_cell_setting monoclinic
_symmetry_space_group_name_Hall '-P 2ybc'
_symmetry_space_group_name_H-M 'P 1 21/c 1'
_atom_sites_solution_hydrogens geom
_atom_sites_solution_primary direct
_atom_sites_solution_secondary difmap
_audit_creation_method SHELXL-97
_cell_angle_alpha 90.00
_cell_angle_beta 94.26(3)
_cell_angle_gamma 90.00
_cell_formula_units_Z 4
_cell_length_a 15.152(3)
_cell_length_b 5.0790(10)
_cell_length_c 14.758(3)
_cell_measurement_reflns_used 5000
_cell_measurement_temperature 298(2)
_cell_measurement_theta_max 27.58
_cell_measurement_theta_min 3.12
_cell_volume 1132.6(4)
_computing_cell_refinement 'CrystalClear (Rigaku, 2005)'
_computing_data_collection 'CrystalClear (Rigaku, 2005)'
_computing_data_reduction 'CrystalClear (Rigaku, 2005)'
_computing_molecular_graphics 'SHELXTL (Sheldrick, 2008)'
_computing_publication_material 'PRPKAPPA (Ferguson, 1999)'
_computing_structure_refinement 'SHELXL97 (Sheldrick, 2008)'
_computing_structure_solution 'SHELXS97 (Sheldrick, 2008)'
_diffrn_ambient_temperature 298(2)
_diffrn_detector_area_resol_mean 13.6612
_diffrn_measured_fraction_theta_full 0.998
_diffrn_measured_fraction_theta_max 0.998
_diffrn_measurement_device_type 'Rigaku SCXmini diffractometer'
_diffrn_measurement_method '\w scans'
_diffrn_radiation_monochromator graphite
_diffrn_radiation_source 'fine-focus sealed tube'
_diffrn_radiation_type MoK\a
_diffrn_radiation_wavelength 0.71073
_diffrn_reflns_av_R_equivalents 0.0521
_diffrn_reflns_av_sigmaI/netI 0.0424
_diffrn_reflns_limit_h_max 19
_diffrn_reflns_limit_h_min -19
_diffrn_reflns_limit_k_max 6
_diffrn_reflns_limit_k_min -6
_diffrn_reflns_limit_l_max 18
_diffrn_reflns_limit_l_min -19
_diffrn_reflns_number 11166
_diffrn_reflns_theta_full 27.48
_diffrn_reflns_theta_max 27.48
_diffrn_reflns_theta_min 3.17
_diffrn_standards_number 0
_exptl_absorpt_coefficient_mu 0.315
_exptl_absorpt_correction_T_max 0.939
_exptl_absorpt_correction_T_min 0.939
_exptl_absorpt_correction_type multi-scan
_exptl_absorpt_process_details '(CrystalClear; Rigaku, 2005)'
_exptl_crystal_colour colourless
_exptl_crystal_density_diffrn 1.684
_exptl_crystal_density_method 'not measured'
_exptl_crystal_description Prism
_exptl_crystal_F_000 584
_exptl_crystal_size_max 0.2000
_exptl_crystal_size_mid 0.2000
_exptl_crystal_size_min 0.2000
_refine_diff_density_max 0.452
_refine_diff_density_min -0.428
_refine_ls_extinction_method none
_refine_ls_goodness_of_fit_ref 1.060
_refine_ls_hydrogen_treatment mixed
_refine_ls_matrix_type full
_refine_ls_number_parameters 199
_refine_ls_number_reflns 2602
_refine_ls_number_restraints 3
_refine_ls_restrained_S_all 1.062
_refine_ls_R_factor_all 0.0657
_refine_ls_R_factor_gt 0.0531
_refine_ls_shift/su_max 0.000
_refine_ls_shift/su_mean 0.000
_refine_ls_structure_factor_coef Fsqd
_refine_ls_weighting_details 'calc w=1/[\s^2^(Fo^2^)+(0.0694P)^2^+0.5932P] where P=(Fo^2^+2Fc^2^)/3'
_refine_ls_weighting_scheme calc
_refine_ls_wR_factor_gt 0.1362
_refine_ls_wR_factor_ref 0.1453
_reflns_number_gt 2083
_reflns_number_total 2602
_reflns_threshold_expression I>2\s(I)
_cod_data_source_file im2206.cif
_cod_data_source_block I
_cod_original_sg_symbol_H-M 'P 21/c'
_cod_database_code 2226528
_cod_database_fobs_code 2226528

loop_
_symmetry_equiv_pos_as_xyz
'x, y, z'
'-x, y+1/2, -z+1/2'
'-x, -y, -z'
'x, -y-1/2, z-1/2'

loop_
_atom_site_type_symbol
_atom_site_label
_atom_site_fract_x
_atom_site_fract_y
_atom_site_fract_z
_atom_site_U_iso_or_equiv
_atom_site_adp_type
_atom_site_calc_flag
_atom_site_refinement_flags
_atom_site_occupancy
_atom_site_disorder_assembly
_atom_site_disorder_group
N N1 0.83257(13) 0.3532(5) 0.34412(16) 0.0380(5) Uani d . 1 . .
H H1B 0.8411(18) 0.369(5) 0.287(2) 0.044(7) Uiso d . 1 . .
H H1A 0.8573(19) 0.507(6) 0.368(2) 0.054(8) Uiso d . 1 . .
H H1C 0.858(2) 0.217(7) 0.365(2) 0.059(9) Uiso d . 1 . .
C C1 0.73739(14) 0.3340(4) 0.35733(15) 0.0341(5) Uani d . 1 . .
C C6 0.70834(17) 0.1498(5) 0.41677(18) 0.0464(6) Uani d . 1 . .
H H6A 0.7482 0.0365 0.4479 0.056 Uiso calc R 1 . .
C C4 0.56043(16) 0.3061(5) 0.38507(18) 0.0456(6) Uani d . 1 . .
C C2 0.67959(18) 0.5003(5) 0.3115(2) 0.0523(7) Uani d . 1 . .
H H2A 0.7001 0.6220 0.2709 0.063 Uiso calc R 1 . .
O O1 0.47356(12) 0.2800(5) 0.40334(16) 0.0671(6) Uani d . 1 . .
C C5 0.61892(17) 0.1359(6) 0.42951(19) 0.0520(7) Uani d . 1 . .
H H5A 0.5984 0.0100 0.4686 0.062 Uiso calc R 1 . .
C C3 0.58996(18) 0.4883(6) 0.3253(2) 0.0568(8) Uani d . 1 . .
H H3A 0.5503 0.6025 0.2945 0.068 Uiso calc R 1 . .
C C7 0.4131(2) 0.4775(8) 0.3713(3) 0.0747(10) Uani d . 1 . .
H H7A 0.3550 0.4345 0.3887 0.112 Uiso calc R 1 . .
H H7B 0.4122 0.4878 0.3063 0.112 Uiso calc R 1 . .
H H7C 0.4312 0.6440 0.3973 0.112 Uiso calc R 1 . .
O O1W 0.91135(11) -0.1445(4) 0.40178(13) 0.0430(4) Uani d D 1 . .
H H1WA 0.925(2) -0.165(7) 0.4589(12) 0.069(10) Uiso d D 1 . .
H H1WB 0.9587(16) -0.128(8) 0.3745(18) 0.082(12) Uiso d D 1 . .
P P1 0.87333(4) 0.53074(12) 0.62599(4) 0.0359(2) Uani d . 1 . .
F F5 0.8065(12) 0.680(4) 0.5640(14) 0.067(5) Uani d P 0.582(6) A 1
F F3 0.7987(3) 0.3110(9) 0.6454(3) 0.0524(4) Uani d P 0.582(6) A 1
F F1 0.8401(3) 0.7005(8) 0.7068(3) 0.0524(4) Uani d P 0.582(6) A 1
F F4 0.9546(19) 0.699(6) 0.5972(19) 0.069(5) Uani d P 0.582(6) A 1
F F6 0.9439(11) 0.379(3) 0.6897(13) 0.067(4) Uani d P 0.582(6) A 1
F F2 0.9045(3) 0.3475(11) 0.5434(3) 0.0524(4) Uani d P 0.582(6) A 1
F F3' 0.7951(4) 0.3803(12) 0.6680(4) 0.0524(4) Uani d P 0.418(6) A 2
F F5' 0.8045(13) 0.667(4) 0.5461(19) 0.046(2) Uani d P 0.418(6) A 2
F F1' 0.8666(4) 0.7675(12) 0.6988(4) 0.0524(4) Uani d P 0.418(6) A 2
F F6' 0.9394(13) 0.388(4) 0.7046(18) 0.047(2) Uani d P 0.418(6) A 2
F F4' 0.945(2) 0.740(8) 0.598(2) 0.065(6) Uani d P 0.418(6) A 2
F F2' 0.8876(4) 0.3068(15) 0.5555(5) 0.0524(4) Uani d P 0.418(6) A 2

loop_
_atom_site_aniso_label
_atom_site_aniso_U_11
_atom_site_aniso_U_22
_atom_site_aniso_U_33
_atom_site_aniso_U_12
_atom_site_aniso_U_13
_atom_site_aniso_U_23
N1 0.0359(11) 0.0378(11) 0.0412(12) -0.0003(9) 0.0080(9) 0.0002(9)
C1 0.0338(11) 0.0351(11) 0.0340(11) -0.0031(9) 0.0065(9) -0.0053(9)
C6 0.0441(13) 0.0461(14) 0.0498(14) 0.0043(11) 0.0088(11) 0.0103(11)
C4 0.0356(12) 0.0542(15) 0.0479(14) -0.0046(11) 0.0088(10) -0.0055(12)
C2 0.0456(14) 0.0516(15) 0.0606(17) 0.0013(12) 0.0091(12) 0.0214(13)
O1 0.0357(10) 0.0845(15) 0.0826(15) -0.0045(10) 0.0152(9) 0.0085(12)
C5 0.0486(15) 0.0540(16) 0.0552(16) -0.0036(12) 0.0156(12) 0.0134(13)
C3 0.0411(14) 0.0623(18) 0.0668(18) 0.0074(13) 0.0021(13) 0.0176(14)
C7 0.0395(15) 0.100(3) 0.086(2) 0.0104(17) 0.0084(15) -0.015(2)
O1W 0.0348(9) 0.0483(10) 0.0466(10) -0.0002(8) 0.0074(8) 0.0041(8)
P1 0.0356(3) 0.0405(3) 0.0323(3) 0.0051(2) 0.0072(2) 0.0037(2)
F5 0.067(4) 0.088(5) 0.045(8) 0.016(3) -0.004(3) 0.024(4)
F3 0.0545(9) 0.0554(14) 0.0500(10) -0.0045(8) 0.0216(9) -0.0070(6)
F1 0.0545(9) 0.0554(14) 0.0500(10) -0.0045(8) 0.0216(9) -0.0070(6)
F4 0.053(3) 0.074(11) 0.079(5) -0.014(4) 0.008(3) 0.016(5)
F6 0.059(4) 0.102(5) 0.039(6) 0.035(4) 0.005(3) 0.008(3)
F2 0.0545(9) 0.0554(14) 0.0500(10) -0.0045(8) 0.0216(9) -0.0070(6)
F3' 0.0545(9) 0.0554(14) 0.0500(10) -0.0045(8) 0.0216(9) -0.0070(6)
F5' 0.043(4) 0.060(4) 0.034(7) 0.016(3) -0.003(3) 0.020(4)
F1' 0.0545(9) 0.0554(14) 0.0500(10) -0.0045(8) 0.0216(9) -0.0070(6)
F6' 0.038(4) 0.068(5) 0.037(7) 0.008(4) 0.006(3) 0.017(4)
F4' 0.070(13) 0.058(8) 0.065(6) -0.033(10) -0.001(7) 0.003(5)
F2' 0.0545(9) 0.0554(14) 0.0500(10) -0.0045(8) 0.0216(9) -0.0070(6)

loop_
_atom_type_symbol
_atom_type_description
_atom_type_scat_dispersion_real
_atom_type_scat_dispersion_imag
_atom_type_scat_source
C C 0.0033 0.0016 'International Tables Vol C Tables 4.2.6.8 and 6.1.1.4'
H H 0.0000 0.0000 'International Tables Vol C Tables 4.2.6.8 and 6.1.1.4'
P P 0.1023 0.0942 'International Tables Vol C Tables 4.2.6.8 and 6.1.1.4'
N N 0.0061 0.0033 'International Tables Vol C Tables 4.2.6.8 and 6.1.1.4'
O O 0.0106 0.0060 'International Tables Vol C Tables 4.2.6.8 and 6.1.1.4'
F F 0.0171 0.0103 'International Tables Vol C Tables 4.2.6.8 and 6.1.1.4'

loop_
_geom_angle_atom_site_label_1
_geom_angle_atom_site_label_2
_geom_angle_atom_site_label_3
_geom_angle_site_symmetry_1
_geom_angle_site_symmetry_3
_geom_angle
_geom_angle_publ_flag
C1 N1 H1B . . 110.7(18) ?
C1 N1 H1A . . 112.3(18) ?
H1B N1 H1A . . 102(3) ?
C1 N1 H1C . . 108(2) ?
H1B N1 H1C . . 110(3) ?
H1A N1 H1C . . 113(3) ?
C2 C1 C6 . . 121.0(2) ?
C2 C1 N1 . . 119.6(2) ?
C6 C1 N1 . . 119.5(2) ?
C1 C6 C5 . . 118.9(2) ?
C1 C6 H6A . . 120.5 ?
C5 C6 H6A . . 120.5 ?
O1 C4 C5 . . 116.2(2) ?
O1 C4 C3 . . 123.7(3) ?
C5 C4 C3 . . 120.1(2) ?
C1 C2 C3 . . 120.0(2) ?
C1 C2 H2A . . 120.0 ?
C3 C2 H2A . . 120.0 ?
C4 O1 C7 . . 118.2(2) ?
C4 C5 C6 . . 120.5(2) ?
C4 C5 H5A . . 119.7 ?
C6 C5 H5A . . 119.7 ?
C4 C3 C2 . . 119.4(3) ?
C4 C3 H3A . . 120.3 ?
C2 C3 H3A . . 120.3 ?
O1 C7 H7A . . 109.5 ?
O1 C7 H7B . . 109.5 ?
H7A C7 H7B . . 109.5 ?
O1 C7 H7C . . 109.5 ?
H7A C7 H7C . . 109.5 ?
H7B C7 H7C . . 109.5 ?
H1WA O1W H1WB . . 109(2) ?
F5 P1 F2' . . 94.6(9) ?
F5 P1 F6 . . 179.0(9) ?
F2' P1 F6 . . 85.5(8) ?
F5 P1 F3' . . 89.5(8) ?
F2' P1 F3' . . 93.1(2) ?
F6 P1 F3' . . 91.5(6) ?
F5 P1 F4 . . 93.9(14) ?
F2' P1 F4 . . 93.7(11) ?
F6 P1 F4 . . 85.1(13) ?
F3' P1 F4 . . 172.2(10) ?
F5 P1 F1 . . 86.9(8) ?
F2' P1 F1 . . 164.18(19) ?
F6 P1 F1 . . 93.3(8) ?
F3' P1 F1 . . 71.17(18) ?
F4 P1 F1 . . 101.9(11) ?
F5 P1 F4' . . 87.0(17) ?
F2' P1 F4' . . 100.4(14) ?
F6 P1 F4' . . 92.0(16) ?
F3' P1 F4' . . 166.3(15) ?
F1 P1 F4' . . 95.4(14) ?
F5 P1 F1' . . 87.6(8) ?
F2' P1 F1' . . 175.6(2) ?
F6 P1 F1' . . 92.3(8) ?
F3' P1 F1' . . 90.73(19) ?
F4 P1 F1' . . 82.4(11) ?
F4' P1 F1' . . 75.9(14) ?
F5 P1 F3 . . 90.4(8) ?
F2' P1 F3 . . 75.58(18) ?
F6 P1 F3 . . 90.6(5) ?
F4 P1 F3 . . 168.8(12) ?
F1 P1 F3 . . 88.68(14) ?
F4' P1 F3 . . 175.0(12) ?
F1' P1 F3 . . 108.24(18) ?
F5 P1 F2 . . 93.0(8) ?
F6 P1 F2 . . 86.9(8) ?
F3' P1 F2 . . 106.6(2) ?
F4 P1 F2 . . 80.3(11) ?
F1 P1 F2 . . 177.73(15) ?
F4' P1 F2 . . 86.8(14) ?
F1' P1 F2 . . 162.7(2) ?
F3 P1 F2 . . 89.06(16) ?
F5 P1 F6' . . 172.2(12) ?
F2' P1 F6' . . 92.5(9) ?
F3' P1 F6' . . 86.9(6) ?
F4 P1 F6' . . 88.9(13) ?
F1 P1 F6' . . 85.4(10) ?
F4' P1 F6' . . 94.9(16) ?
F1' P1 F6' . . 85.6(9) ?
F3 P1 F6' . . 88.3(5) ?
F2 P1 F6' . . 94.7(10) ?
F2' P1 F5' . . 86.7(9) ?
F6 P1 F5' . . 171.6(12) ?
F3' P1 F5' . . 91.7(8) ?
F4 P1 F5' . . 92.6(14) ?
F1 P1 F5' . . 95.1(9) ?
F4' P1 F5' . . 86.6(16) ?
F1' P1 F5' . . 95.4(9) ?
F3 P1 F5' . . 90.2(8) ?
F2 P1 F5' . . 84.8(9) ?
F6' P1 F5' . . 178.4(10) ?

loop_
_geom_bond_atom_site_label_1
_geom_bond_atom_site_label_2
_geom_bond_site_symmetry_2
_geom_bond_distance
_geom_bond_publ_flag
N1 C1 . 1.473(3) ?
N1 H1B . 0.87(3) ?
N1 H1A . 0.92(3) ?
N1 H1C . 0.84(3) ?
C1 C2 . 1.360(3) ?
C1 C6 . 1.377(3) ?
C6 C5 . 1.383(3) ?
C6 H6A . 0.9300 ?
C4 O1 . 1.370(3) ?
C4 C5 . 1.370(4) ?
C4 C3 . 1.376(4) ?
C2 C3 . 1.390(4) ?
C2 H2A . 0.9300 ?
O1 C7 . 1.415(4) ?
C5 H5A . 0.9300 ?
C3 H3A . 0.9300 ?
C7 H7A . 0.9600 ?
C7 H7B . 0.9600 ?
C7 H7C . 0.9600 ?
O1W H1WA . 0.860(17) ?
O1W H1WB . 0.853(17) ?
P1 F5 . 1.516(17) ?
P1 F2' . 1.567(8) ?
P1 F6 . 1.571(17) ?
P1 F3' . 1.576(7) ?
P1 F4 . 1.58(3) ?
P1 F1 . 1.584(4) ?
P1 F4' . 1.60(4) ?
P1 F1' . 1.621(6) ?
P1 F3 . 1.629(5) ?
P1 F2 . 1.631(6) ?
P1 F6' . 1.64(2) ?
P1 F5' . 1.67(2) ?

loop_
_geom_hbond_atom_site_label_D
_geom_hbond_atom_site_label_H
_geom_hbond_atom_site_label_A
_geom_hbond_site_symmetry_A
_geom_hbond_distance_DH
_geom_hbond_distance_HA
_geom_hbond_distance_DA
_geom_hbond_angle_DHA
N1 H1C O1W . 0.84(3) 2.06(3) 2.896(3) 172(3)
N1 H1A O1W 1_565 0.92(3) 2.00(3) 2.917(3) 172(3)
N1 H1B F3 4_565 0.87(3) 2.32(3) 3.056(5) 142(2)
N1 H1B F1 4_575 0.87(3) 2.49(3) 3.049(5) 123(2)
O1W H1WB F6 3_756 0.853(17) 2.21(4) 2.91(2) 139(3)
O1W H1WB F4 3_766 0.853(17) 2.57(4) 3.04(3) 116(3)
C7 H7B Cg1 2_655 0.96 3.18 4.013(5) 145.71

loop_
_geom_torsion_atom_site_label_1
_geom_torsion_atom_site_label_2
_geom_torsion_atom_site_label_3
_geom_torsion_atom_site_label_4
_geom_torsion_site_symmetry_1
_geom_torsion_site_symmetry_2
_geom_torsion_site_symmetry_3
_geom_torsion_site_symmetry_4
_geom_torsion
_geom_torsion_publ_flag
C2 C1 C6 C5 . . . . -0.1(4) ?
N1 C1 C6 C5 . . . . 179.2(2) ?
C6 C1 C2 C3 . . . . 0.9(4) ?
N1 C1 C2 C3 . . . . -178.3(3) ?
C5 C4 O1 C7 . . . . 169.6(3) ?
C3 C4 O1 C7 . . . . -11.0(4) ?
O1 C4 C5 C6 . . . . -178.9(3) ?
C3 C4 C5 C6 . . . . 1.7(4) ?
C1 C6 C5 C4 . . . . -1.3(4) ?
O1 C4 C3 C2 . . . . 179.8(3) ?
C5 C4 C3 C2 . . . . -0.8(4) ?
C1 C2 C3 C4 . . . . -0.5(5) ?
